data_2240717
loop_
_publ_author_name
'\,Celikesir, Sevim T\"urktekin'
'Akkurt, Mehmet'
'Jarrahpour, Aliasghar'
'Shafie, Habib Allah'
'\,Celik, \"Omer'

_publ_section_title
;
 Crystal structure of
 1-(4-methoxyphenyl)-4-(4-nitrophenyl)-3-phenoxyazetidin-2-one
;
_journal_coeditor_code SU5026
_journal_issue 1
_journal_name_full 'Acta Crystallographica Section E'
_journal_page_first o12
_journal_page_last o13
_journal_paper_doi 10.1107/S2056989014025833
_journal_volume 71
_journal_year 2015
_chemical_formula_iupac 'C22 H18 N2 O5'
_chemical_formula_moiety 'C22 H18 N2 O5'
_chemical_formula_sum 'C22 H18 N2 O5'
_chemical_formula_weight 390.38
_chemical_name_systematic
;
1-(4-methoxyphenyl)-4-(4-nitrophenyl)-3-phenoxyazetidin-2-one
;
_space_group_IT_number 2
_symmetry_cell_setting triclinic
_symmetry_space_group_name_Hall '-P 1'
_symmetry_space_group_name_H-M 'P -1'
_atom_sites_solution_hydrogens geom
_cell_angle_alpha 66.9570(10)
_cell_angle_beta 70.1050(10)
_cell_angle_gamma 65.9730(10)
_cell_formula_units_Z 2
_cell_length_a 9.8044(3)
_cell_length_b 10.6483(3)
_cell_length_c 11.1573(3)
_cell_measurement_reflns_used 8412
_cell_measurement_temperature 296(2)
_cell_measurement_theta_max 31.15
_cell_measurement_theta_min 2.19
_cell_volume 956.06(5)
_computing_cell_refinement
;
SAINT (Bruker, 2007)
;
_computing_data_collection
;
APEX2 (Bruker, 2007)
;
_computing_data_reduction
;
SAINT (Bruker, 2007)
;
_computing_molecular_graphics
;
ORTEP-3 for Windows (Farrugia, 2012)
;
_computing_publication_material
;
PLATON (Spek, 2009)
;
_computing_structure_refinement
;
SHELXL2014 (Sheldrick, 2008)
;
_computing_structure_solution
;
SHELXS2014 (Sheldrick, 2008)
;
_diffrn_ambient_temperature 296(2)
_diffrn_measured_fraction_theta_full 0.915
_diffrn_measured_fraction_theta_max 0.919
_diffrn_measurement_device_type 'Bruker APEXII CCD'
_diffrn_measurement_method '\f and \w scans'
_diffrn_radiation_monochromator graphite
_diffrn_radiation_source 'sealed tube'
_diffrn_radiation_type MoK\a
_diffrn_radiation_wavelength 0.71073
_diffrn_reflns_av_R_equivalents 0.0269
_diffrn_reflns_limit_h_max 12
_diffrn_reflns_limit_h_min -12
_diffrn_reflns_limit_k_max 13
_diffrn_reflns_limit_k_min -13
_diffrn_reflns_limit_l_max 13
_diffrn_reflns_limit_l_min -13
_diffrn_reflns_number 16870
_diffrn_reflns_reduction_process
;
;
_diffrn_reflns_theta_full 25.24
_diffrn_reflns_theta_max 26.37
_diffrn_reflns_theta_min 2.03
_diffrn_standards_number 0
_exptl_absorpt_coefficient_mu 0.097
_exptl_absorpt_correction_type none
_exptl_crystal_colour colourless
_exptl_crystal_density_diffrn 1.356
_exptl_crystal_density_method 'Not Measured'
_exptl_crystal_description prism
_exptl_crystal_F_000 408
_exptl_crystal_size_max 0.300
_exptl_crystal_size_mid 0.200
_exptl_crystal_size_min 0.150
_refine_diff_density_max 0.222
_refine_diff_density_min -0.173
_refine_ls_extinction_method none
_refine_ls_goodness_of_fit_ref 1.090
_refine_ls_hydrogen_treatment constr
_refine_ls_matrix_type full
_refine_ls_number_parameters 257
_refine_ls_number_reflns 3586
_refine_ls_number_restraints 0
_refine_ls_restrained_S_all 1.090
_refine_ls_R_factor_all 0.0573
_refine_ls_R_factor_gt 0.0459
_refine_ls_shift/su_max 0.000
_refine_ls_shift/su_mean 0.000
_refine_ls_structure_factor_coef Fsqd
_refine_ls_weighting_details 'w=1/[\s^2^(Fo^2^)+(0.0540P)^2^+0.2069P] where P=(Fo^2^+2Fc^2^)/3'
_refine_ls_weighting_scheme calc
_refine_ls_wR_factor_gt 0.1178
_refine_ls_wR_factor_ref 0.1247
_reflns_number_gt 2860
_reflns_number_total 3586
_reflns_threshold_expression I>2\s(I)
_cod_data_source_file su5026sup1.cif
_cod_data_source_block I
_cod_database_code 2240717

loop_
_symmetry_equiv_pos_site_id
_symmetry_equiv_pos_as_xyz
1 x,y,z
2 -x,-y,-z

loop_
_atom_site_aniso_label
_atom_site_aniso_U_11
_atom_site_aniso_U_22
_atom_site_aniso_U_33
_atom_site_aniso_U_12
_atom_site_aniso_U_13
_atom_site_aniso_U_23
O1 0.0574(9) 0.1347(15) 0.0630(8) -0.0226(9) 0.0108(7) -0.0452(9)
O2 0.0622(8) 0.0815(10) 0.0467(6) -0.0293(8) -0.0155(6) -0.0135(6)
O3 0.0683(10) 0.1387(16) 0.1022(11) -0.0573(11) -0.0252(8) -0.0319(11)
O4 0.0394(8) 0.1325(16) 0.1246(14) -0.0241(10) 0.0052(9) -0.0532(13)
O5 0.0615(9) 0.0556(10) 0.1099(11) -0.0048(8) -0.0253(8) -0.0250(8)
N1 0.0310(7) 0.0673(11) 0.0485(7) -0.0124(7) -0.0042(5) -0.0244(7)
N2 0.0428(9) 0.0751(12) 0.0627(9) -0.0265(9) -0.0142(7) -0.0017(8)
C1 0.0444(7) 0.0846(10) 0.0485(6) -0.0267(6) -0.0063(5) -0.0231(7)
C2 0.0444(7) 0.0846(10) 0.0485(6) -0.0267(6) -0.0063(5) -0.0231(7)
C3 0.0373(8) 0.0606(12) 0.0440(8) -0.0166(8) -0.0094(6) -0.0207(7)
C4 0.0511(11) 0.0701(14) 0.0490(9) -0.0322(11) -0.0124(8) -0.0003(9)
C5 0.0813(15) 0.0930(18) 0.0630(11) -0.0416(15) -0.0289(11) -0.0038(11)
C6 0.0886(18) 0.101(2) 0.0842(16) -0.0368(17) -0.0482(14) 0.0097(15)
C7 0.0692(15) 0.0826(18) 0.0955(17) -0.0272(14) -0.0310(13) 0.0099(14)
C8 0.0671(14) 0.0733(16) 0.0806(14) -0.0245(13) -0.0168(11) -0.0079(11)
C9 0.0632(12) 0.0766(15) 0.0600(11) -0.0293(12) -0.0187(9) -0.0090(10)
C10 0.0349(8) 0.0431(10) 0.0399(7) -0.0114(7) -0.0105(6) -0.0109(6)
C11 0.0400(9) 0.0550(11) 0.0461(8) -0.0132(8) -0.0083(7) -0.0211(7)
C12 0.0481(9) 0.0544(11) 0.0488(8) -0.0215(9) -0.0169(7) -0.0123(7)
C13 0.0349(8) 0.0463(10) 0.0471(8) -0.0154(8) -0.0127(6) -0.0017(7)
C14 0.0397(9) 0.0520(11) 0.0502(8) -0.0119(8) -0.0041(7) -0.0170(8)
C15 0.0420(9) 0.0516(11) 0.0470(8) -0.0158(8) -0.0082(7) -0.0197(7)
C16 0.0325(8) 0.0626(12) 0.0554(9) -0.0097(8) -0.0105(7) -0.0308(8)
C17 0.0358(9) 0.0778(15) 0.0706(11) -0.0106(10) -0.0028(8) -0.0327(11)
C18 0.0370(10) 0.0707(15) 0.0918(14) 0.0017(10) -0.0103(9) -0.0401(12)
C19 0.0453(10) 0.0519(13) 0.0806(12) -0.0058(9) -0.0210(9) -0.0303(10)
C20 0.0401(9) 0.0593(13) 0.0666(10) -0.0137(9) -0.0116(8) -0.0247(9)
C21 0.0304(8) 0.0616(13) 0.0609(9) -0.0083(8) -0.0098(7) -0.0261(9)
C22 0.0902(17) 0.0591(15) 0.1103(18) -0.0270(13) -0.0321(14) -0.0162(13)

loop_
_atom_site_type_symbol
_atom_site_label
_atom_site_fract_x
_atom_site_fract_y
_atom_site_fract_z
_atom_site_U_iso_or_equiv
_atom_site_thermal_displace_type
_atom_site_calc_flag
_atom_site_refinement_flags
_atom_site_occupancy
O O1 0.19496(17) 1.0034(2) 0.46300(14) 0.0891(6) Uani d . 1.000
O O2 0.50869(15) 0.76274(16) 0.48302(11) 0.0619(5) Uani d . 1.000
O O3 1.15569(17) 0.9287(2) 0.20735(17) 0.0938(7) Uani d . 1.000
O O4 1.22134(17) 0.7927(2) 0.08655(19) 0.1013(8) Uani d . 1.000
O O5 0.20258(17) 1.58682(16) -0.07766(16) 0.0783(6) Uani d . 1.000
N N1 0.38058(14) 1.03204(17) 0.26380(13) 0.0488(5) Uani d . 1.000
N N2 1.12538(18) 0.86578(19) 0.15529(16) 0.0629(6) Uani d . 1.000
C C1 0.3090(2) 0.9617(2) 0.38519(16) 0.0569(5) Uani d . 1.000
C C2 0.42887(19) 0.8176(2) 0.37976(16) 0.0569(5) Uani d . 1.000
C C3 0.50356(17) 0.90236(19) 0.23890(14) 0.0450(5) Uani d . 1.000
C C4 0.6280(2) 0.6349(2) 0.48961(17) 0.0575(7) Uani d . 1.000
C C5 0.7040(3) 0.5907(3) 0.5903(2) 0.0768(9) Uani d . 1.000
C C6 0.8249(3) 0.4657(3) 0.6043(3) 0.0928(10) Uani d . 1.000
C C7 0.8714(3) 0.3834(3) 0.5201(3) 0.0896(10) Uani d . 1.000
C C8 0.7957(3) 0.4277(3) 0.4207(2) 0.0775(8) Uani d . 1.000
C C9 0.6737(2) 0.5537(2) 0.40422(19) 0.0663(7) Uani d . 1.000
C C10 0.66584(17) 0.89768(17) 0.21679(14) 0.0394(5) Uani d . 1.000
C C11 0.70598(18) 0.95456(19) 0.28763(15) 0.0459(5) Uani d . 1.000
C C12 0.85691(19) 0.94417(19) 0.26790(15) 0.0477(5) Uani d . 1.000
C C13 0.96466(17) 0.87828(18) 0.17624(15) 0.0448(5) Uani d . 1.000
C C14 0.92900(19) 0.82065(19) 0.10398(16) 0.0491(5) Uani d . 1.000
C C15 0.77834(18) 0.83228(18) 0.12446(15) 0.0452(5) Uani d . 1.000
C C16 0.33669(17) 1.1729(2) 0.17642(16) 0.0473(6) Uani d . 1.000
C C17 0.1869(2) 1.2640(2) 0.1967(2) 0.0628(7) Uani d . 1.000
C C18 0.1477(2) 1.4003(2) 0.1106(2) 0.0687(8) Uani d . 1.000
C C19 0.2549(2) 1.4496(2) 0.0030(2) 0.0569(7) Uani d . 1.000
C C20 0.4030(2) 1.3594(2) -0.01778(18) 0.0540(6) Uani d . 1.000
C C21 0.44279(18) 1.2218(2) 0.06850(17) 0.0505(6) Uani d . 1.000
C C22 0.3131(3) 1.6499(3) -0.1745(3) 0.0853(10) Uani d . 1.000
H H2 0.38870 0.74890 0.37620 0.0680 Uiso c RU 1.000
H H3 0.49120 0.87820 0.16780 0.0540 Uiso c RU 1.000
H H5 0.67340 0.64540 0.64820 0.0920 Uiso c RU 1.000
H H6 0.87620 0.43620 0.67200 0.1120 Uiso c RU 1.000
H H7 0.95330 0.29860 0.53050 0.1070 Uiso c RU 1.000
H H8 0.82660 0.37250 0.36340 0.0930 Uiso c RU 1.000
H H9 0.62310 0.58320 0.33610 0.0800 Uiso c RU 1.000
H H11 0.63100 0.99990 0.34870 0.0550 Uiso c RU 1.000
H H12 0.88460 0.98110 0.31580 0.0570 Uiso c RU 1.000
H H14 1.00460 0.77530 0.04320 0.0590 Uiso c RU 1.000
H H15 0.75150 0.79570 0.07560 0.0540 Uiso c RU 1.000
H H17 0.11350 1.23260 0.26840 0.0750 Uiso c RU 1.000
H H18 0.04730 1.46060 0.12470 0.0820 Uiso c RU 1.000
H H20 0.47610 1.39090 -0.08980 0.0650 Uiso c RU 1.000
H H21 0.54290 1.16120 0.05350 0.0610 Uiso c RU 1.000
H H22A 0.38120 1.65160 -0.13090 0.1280 Uiso c RU 1.000
H H22B 0.26230 1.74640 -0.22200 0.1280 Uiso c RU 1.000
H H22C 0.37030 1.59430 -0.23600 0.1280 Uiso c RU 1.000

loop_
_atom_type_symbol
_atom_type_description
_atom_type_scat_dispersion_real
_atom_type_scat_dispersion_imag
_atom_type_scat_source
C C 0.0033 0.0016 ' International Tables Vol C Tables 4.2.6.8 and 6.1.1.4'
H H 0.0000 0.0000 ' International Tables Vol C Tables 4.2.6.8 and 6.1.1.4'
N N 0.0061 0.0033 ' International Tables Vol C Tables 4.2.6.8 and 6.1.1.4'
O O 0.0106 0.0060 ' International Tables Vol C Tables 4.2.6.8 and 6.1.1.4'

loop_
_geom_angle_atom_site_label_1
_geom_angle_atom_site_label_2
_geom_angle_atom_site_label_3
_geom_angle
_geom_angle_publ_flag
C2 O2 C4 118.48(15) no
C19 O5 C22 117.6(2) no
C1 N1 C3 95.42(14) no
C1 N1 C16 133.12(17) no
C3 N1 C16 130.07(13) no
O3 N2 O4 123.0(2) no
O3 N2 C13 118.75(18) no
O4 N2 C13 118.26(19) no
O1 C1 N1 132.1(2) no
O1 C1 C2 135.63(18) no
N1 C1 C2 92.29(15) no
O2 C2 C1 110.35(15) no
O2 C2 C3 117.28(17) no
C1 C2 C3 85.76(13) no
N1 C3 C2 86.47(13) no
N1 C3 C10 117.56(16) no
C2 C3 C10 117.93(14) no
O2 C4 C5 115.15(19) no
O2 C4 C9 124.79(18) no
C5 C4 C9 120.1(2) no
C4 C5 C6 119.5(2) no
C5 C6 C7 121.1(3) no
C6 C7 C8 119.2(3) no
C7 C8 C9 120.9(2) no
C4 C9 C8 119.3(2) no
C3 C10 C11 121.92(15) no
C3 C10 C15 118.78(16) no
C11 C10 C15 119.29(18) no
C10 C11 C12 120.36(16) no
C11 C12 C13 118.56(17) no
N2 C13 C12 118.97(17) no
N2 C13 C14 118.34(16) no
C12 C13 C14 122.69(18) no
C13 C14 C15 118.03(17) no
C10 C15 C14 121.06(17) no
N1 C16 C17 121.10(16) no
N1 C16 C21 120.06(18) no
C17 C16 C21 118.83(18) no
C16 C17 C18 119.84(19) no
C17 C18 C19 121.2(2) no
O5 C19 C18 116.24(19) no
O5 C19 C20 124.65(19) no
C18 C19 C20 119.10(19) no
C19 C20 C21 119.87(19) no
C16 C21 C20 121.16(19) no
O2 C2 H2 113.00 no
C1 C2 H2 113.00 no
C3 C2 H2 113.00 no
N1 C3 H3 111.00 no
C2 C3 H3 111.00 no
C10 C3 H3 111.00 no
C4 C5 H5 120.00 no
C6 C5 H5 120.00 no
C5 C6 H6 119.00 no
C7 C6 H6 120.00 no
C6 C7 H7 120.00 no
C8 C7 H7 120.00 no
C7 C8 H8 120.00 no
C9 C8 H8 120.00 no
C4 C9 H9 120.00 no
C8 C9 H9 120.00 no
C10 C11 H11 120.00 no
C12 C11 H11 120.00 no
C11 C12 H12 121.00 no
C13 C12 H12 121.00 no
C13 C14 H14 121.00 no
C15 C14 H14 121.00 no
C10 C15 H15 119.00 no
C14 C15 H15 119.00 no
C16 C17 H17 120.00 no
C18 C17 H17 120.00 no
C17 C18 H18 119.00 no
C19 C18 H18 119.00 no
C19 C20 H20 120.00 no
C21 C20 H20 120.00 no
C16 C21 H21 119.00 no
C20 C21 H21 119.00 no
O5 C22 H22A 109.00 no
O5 C22 H22B 109.00 no
O5 C22 H22C 109.00 no
H22A C22 H22B 109.00 no
H22A C22 H22C 110.00 no
H22B C22 H22C 109.00 no

loop_
_geom_bond_atom_site_label_1
_geom_bond_atom_site_label_2
_geom_bond_distance
_geom_bond_publ_flag
O1 C1 1.199(3) no
O2 C2 1.413(2) no
O2 C4 1.382(3) no
O3 N2 1.208(3) no
O4 N2 1.208(3) no
O5 C19 1.372(3) no
O5 C22 1.421(4) no
N1 C1 1.369(2) no
N1 C3 1.468(3) no
N1 C16 1.414(2) no
N2 C13 1.469(3) no
C1 C2 1.515(3) no
C2 C3 1.570(2) no
C3 C10 1.508(3) no
C4 C5 1.382(3) no
C4 C9 1.377(3) no
C5 C6 1.371(4) no
C6 C7 1.373(4) no
C7 C8 1.367(4) no
C8 C9 1.384(4) no
C10 C11 1.388(3) no
C10 C15 1.388(2) no
C11 C12 1.384(3) no
C12 C13 1.370(2) no
C13 C14 1.379(3) no
C14 C15 1.376(3) no
C16 C17 1.391(3) no
C16 C21 1.379(3) no
C17 C18 1.372(3) no
C18 C19 1.385(3) no
C19 C20 1.376(3) no
C20 C21 1.383(3) no
C2 H2 0.9800 no
C3 H3 0.9800 no
C5 H5 0.9300 no
C6 H6 0.9300 no
C7 H7 0.9300 no
C8 H8 0.9300 no
C9 H9 0.9300 no
C11 H11 0.9300 no
C12 H12 0.9300 no
C14 H14 0.9300 no
C15 H15 0.9300 no
C17 H17 0.9300 no
C18 H18 0.9300 no
C20 H20 0.9300 no
C21 H21 0.9300 no
C22 H22A 0.9600 no
C22 H22B 0.9600 no
C22 H22C 0.9600 no

loop_
_geom_hbond_atom_site_label_D
_geom_hbond_atom_site_label_H
_geom_hbond_atom_site_label_A
_geom_hbond_site_symmetry_A
_geom_hbond_distance_DH
_geom_hbond_distance_HA
_geom_hbond_distance_DA
_geom_hbond_angle_DHA
_geom_hbond_publ_flag
C17 H17 O1 . 0.93 2.60 3.172(3) 120 yes
C12 H12 O1 2_676 0.93 2.37 3.103(2) 135 yes
C21 H21 O4 2_775 0.93 2.43 3.127(3) 132 yes
C15 H15 Cg4 2_675 0.93 2.75 3.674(2) 173 yes

loop_
_geom_torsion_atom_site_label_1
_geom_torsion_atom_site_label_2
_geom_torsion_atom_site_label_3
_geom_torsion_atom_site_label_4
_geom_torsion
_geom_torsion_publ_flag
C2 O2 C4 C5 177.80(19) no
C4 O2 C2 C1 -176.84(16) no
C4 O2 C2 C3 -81.0(2) no
C2 O2 C4 C9 -1.7(3) no
C22 O5 C19 C18 169.3(2) no
C22 O5 C19 C20 -12.1(3) no
C16 N1 C1 C2 169.0(2) no
C3 N1 C1 O1 -178.4(2) no
C16 N1 C1 O1 -11.3(4) no
C1 N1 C16 C21 170.0(2) no
C16 N1 C3 C10 70.7(2) no
C3 N1 C16 C21 -26.9(3) no
C16 N1 C3 C2 -169.53(19) no
C3 N1 C1 C2 1.90(16) no
C1 N1 C3 C2 -1.84(15) no
C3 N1 C16 C17 152.68(19) no
C1 N1 C16 C17 -10.4(3) no
C1 N1 C3 C10 -121.65(15) no
O4 N2 C13 C14 -7.7(3) no
O3 N2 C13 C14 172.35(18) no
O4 N2 C13 C12 171.23(18) no
O3 N2 C13 C12 -8.8(3) no
N1 C1 C2 O2 115.78(16) no
O1 C1 C2 C3 178.6(3) no
N1 C1 C2 C3 -1.78(15) no
O1 C1 C2 O2 -63.9(3) no
O2 C2 C3 C10 10.4(2) no
O2 C2 C3 N1 -109.09(17) no
C1 C2 C3 C10 121.13(17) no
C1 C2 C3 N1 1.66(14) no
N1 C3 C10 C15 -143.22(15) no
C2 C3 C10 C15 115.35(17) no
N1 C3 C10 C11 37.9(2) no
C2 C3 C10 C11 -63.5(2) no
O2 C4 C5 C6 -179.5(2) no
O2 C4 C9 C8 179.7(2) no
C9 C4 C5 C6 0.0(4) no
C5 C4 C9 C8 0.2(3) no
C4 C5 C6 C7 -0.2(5) no
C5 C6 C7 C8 0.2(5) no
C6 C7 C8 C9 0.0(5) no
C7 C8 C9 C4 -0.2(4) no
C3 C10 C11 C12 177.87(15) no
C11 C10 C15 C14 1.2(2) no
C15 C10 C11 C12 -1.0(2) no
C3 C10 C15 C14 -177.68(15) no
C10 C11 C12 C13 0.7(3) no
C11 C12 C13 C14 -0.7(3) no
C11 C12 C13 N2 -179.56(16) no
N2 C13 C14 C15 179.77(16) no
C12 C13 C14 C15 0.9(3) no
C13 C14 C15 C10 -1.2(3) no
N1 C16 C21 C20 -179.51(18) no
C17 C16 C21 C20 0.9(3) no
N1 C16 C17 C18 179.76(18) no
C21 C16 C17 C18 -0.6(3) no
C16 C17 C18 C19 0.0(3) no
C17 C18 C19 C20 0.4(3) no
C17 C18 C19 O5 179.1(2) no
O5 C19 C20 C21 -178.7(2) no
C18 C19 C20 C21 -0.1(3) no
C19 C20 C21 C16 -0.5(3) no

_cod_database_fobs_code 2240717
